data_9007825
loop_
_publ_author_name
'Muller, V. U.'
'Vogler, S.'
'Dehnicke, K.'
'Fenske, D.'

_publ_section_title
;
 Tetraphenylphosphonium- und natrium-15-krone-5-tetrachloro-
 cyclodithiadiazenorhenat
;
_journal_name_full 'Acta Crystallographica, Section C'
_journal_page_first 1989
_journal_page_last 1992
_journal_paper_doi 10.1107/S0108270190002621
_journal_volume 46
_journal_year 1990
_chemical_formula_structural P(C6H5)4ReCl4(N2S2)
_chemical_formula_sum 'C24 Cl4 N2 P Re S2'
_space_group_IT_number 2
_symmetry_space_group_name_Hall '-P 1'
_symmetry_space_group_name_H-M 'P -1'
_cell_angle_alpha 77.64
_cell_angle_beta 80.68
_cell_angle_gamma 89.78
_cell_length_a 7.674
_cell_length_b 12.697
_cell_length_c 14.606
_cell_formula_units_Z 2
_cell_volume 1371.122
_database_code_amcsd 0010187
_exptl_crystal_density_diffrn 1.791
_cod_original_formula_sum 'Re Cl4 S2 N2 P C24'
_cod_database_code 9007825
_amcsd_formula_title P(C6H5)4ReCl4(N2S2)

loop_
_space_group_symop_operation_xyz
x,y,z
-x,-y,-z

loop_
_atom_site_label
_atom_site_fract_x
_atom_site_fract_y
_atom_site_fract_z
_atom_site_U_iso_or_equiv
_atom_site_attached_hydrogens
Re1 0.19889 0.32740 0.25206 0.04070 0
Cl1 0.23860 0.16630 0.19250 0.06600 0
Cl2 0.19860 0.48200 0.31850 0.06500 0
Cl3 0.47710 0.39040 0.16140 0.06340 0
Cl4 0.31280 0.23740 0.38540 0.07700 0
S1 -0.22060 0.29980 0.29050 0.06250 0
S2 -0.09510 0.41310 0.12610 0.07600 0
N1 -0.02600 0.29080 0.30570 0.04700 0
N2 0.09130 0.39210 0.15500 0.04300 0
P1 0.03400 0.81770 0.26550 0.03860 0
C10 0.20220 0.79430 0.17270 0.04200 0
C11 0.34600 0.86500 0.14180 0.05400 1
C12 0.48500 0.84580 0.07560 0.06600 1
C13 0.48400 0.75350 0.03910 0.06700 1
C14 0.33900 0.68210 0.06920 0.06500 1
C15 0.20100 0.70240 0.13510 0.05000 1
C20 0.14980 0.83990 0.35570 0.04100 0
C21 0.27100 0.76530 0.38810 0.05100 1
C22 0.36900 0.78220 0.45460 0.05700 1
C23 0.34700 0.87710 0.49110 0.06000 1
C24 0.23100 0.95020 0.45900 0.05700 1
C25 0.13000 0.93470 0.39290 0.04800 1
C30 -0.09370 0.93180 0.22310 0.04200 0
C31 -0.24800 0.94750 0.28240 0.05300 1
C32 -0.35500 0.03300 0.25400 0.06300 1
C33 -0.30700 0.09990 0.16520 0.05800 1
C34 -0.15300 0.08240 0.10560 0.06200 1
C35 -0.04700 0.99830 0.13540 0.05000 1
C40 -0.11940 0.70560 0.30840 0.04000 0
C41 -0.23100 0.68370 0.24700 0.05200 1
C42 -0.35400 0.59960 0.27780 0.05700 1
C43 -0.36500 0.53680 0.36720 0.05700 1
C44 -0.25700 0.55850 0.42810 0.06000 1
C45 -0.13400 0.64280 0.39930 0.05000 1

loop_
_cod_related_entry_id
_cod_related_entry_database
_cod_related_entry_code
1 AMCSD 0010187
